data_7104778
loop_
_publ_author_name
'Chotana, Ghayoor A'
'Vanchura, 2nd, Britt A'
'Tse, Man Kin'
'Staples, Richard J'
'Maleczka, Jr, Robert E'
'Smith, 3rd, Milton R'

_publ_section_title
;
 Getting the sterics just right: a five-coordinate iridium trisboryl
 complex that reacts with C-H bonds at room temperature.
;
_journal_issue 38
_journal_name_full 'Chemical communications (Cambridge, England)'
_journal_page_first 5731
_journal_page_last 5733
_journal_paper_doi 10.1039/b914736e
_journal_volume 34
_journal_year 2009
_chemical_formula_moiety 'C32 H68 B3 Ir O6 P2'
_chemical_formula_sum 'C32 H68 B3 Ir O6 P2'
_chemical_formula_weight 835.43
_chemical_name_common (dippe)Ir(BPin)3
_chemical_name_systematic
;

?

;
_space_group_IT_number 14
_symmetry_cell_setting monoclinic
_symmetry_space_group_name_Hall '-P 2ybc'
_symmetry_space_group_name_H-M 'P 1 21/c 1'
_atom_sites_solution_hydrogens geom
_atom_sites_solution_primary direct
_atom_sites_solution_secondary difmap
_audit_creation_method SHELXL-97
_cell_angle_alpha 90.00
_cell_angle_beta 104.80(3)
_cell_angle_gamma 90.00
_cell_formula_units_Z 4
_cell_length_a 17.821(4)
_cell_length_b 12.668(3)
_cell_length_c 18.491(4)
_cell_measurement_reflns_used 5186
_cell_measurement_temperature 446(2)
_cell_measurement_theta_max 23.31
_cell_measurement_theta_min 1.97
_cell_volume 4035.9(14)
_computing_cell_refinement 'SMART (BRUKER, V5.625, 2001)'
_computing_data_collection 'ASTRO (BRUKER, V5.007, 1997)'
_computing_data_reduction 'SAINT (BRUKER, V7.34A, 2006)'
_computing_molecular_graphics 'SHELXTL (Sheldrick, Acta Cryst. A64 2008, 112-122)'
_computing_publication_material 'SHELXTL (Sheldrick, Acta Cryst. A64 2008, 112-122)'
_computing_structure_refinement 'SHELXL (Sheldrick, Acta Cryst. A64 2008, 112-122)'
_computing_structure_solution 'SHELXS (Sheldrick, Acta Cryst. A64 2008, 112-122)'
_diffrn_ambient_temperature 446(2)
_diffrn_detector_area_resol_mean 836.6
_diffrn_measured_fraction_theta_full 0.999
_diffrn_measured_fraction_theta_max 0.999
_diffrn_measurement_device_type 'Bruker P4'
_diffrn_measurement_method \w
_diffrn_radiation_monochromator graphite
_diffrn_radiation_source 'fine-focus sealed tube'
_diffrn_radiation_type MoK\a
_diffrn_radiation_wavelength 0.71073
_diffrn_reflns_av_R_equivalents 0.0803
_diffrn_reflns_av_sigmaI/netI 0.0540
_diffrn_reflns_limit_h_max 19
_diffrn_reflns_limit_h_min -19
_diffrn_reflns_limit_k_max 14
_diffrn_reflns_limit_k_min -14
_diffrn_reflns_limit_l_max 20
_diffrn_reflns_limit_l_min -20
_diffrn_reflns_number 34198
_diffrn_reflns_theta_full 23.31
_diffrn_reflns_theta_max 23.31
_diffrn_reflns_theta_min 1.97
_exptl_absorpt_coefficient_mu 3.424
_exptl_absorpt_correction_T_max 1.000000
_exptl_absorpt_correction_T_min 0.873628
_exptl_absorpt_correction_type multi-scan
_exptl_absorpt_process_details SADABS
_exptl_crystal_colour yellow
_exptl_crystal_density_diffrn 1.375
_exptl_crystal_density_method 'not measured'
_exptl_crystal_description plate
_exptl_crystal_F_000 1720
_exptl_crystal_size_max 0.25
_exptl_crystal_size_mid 0.19
_exptl_crystal_size_min 0.16
_refine_diff_density_max 1.507
_refine_diff_density_min -1.096
_refine_diff_density_rms 0.136
_refine_ls_extinction_method none
_refine_ls_goodness_of_fit_ref 1.074
_refine_ls_hydrogen_treatment constr
_refine_ls_matrix_type full
_refine_ls_number_parameters 423
_refine_ls_number_reflns 5816
_refine_ls_number_restraints 249
_refine_ls_restrained_S_all 1.097
_refine_ls_R_factor_all 0.0696
_refine_ls_R_factor_gt 0.0474
_refine_ls_shift/su_max 0.000
_refine_ls_shift/su_mean 0.000
_refine_ls_structure_factor_coef Fsqd
_refine_ls_weighting_details 'calc w=1/[\s^2^(Fo^2^)+(0.0453P)^2^+20.5718P] where P=(Fo^2^+2Fc^2^)/3'
_refine_ls_weighting_scheme calc
_refine_ls_wR_factor_gt 0.1035
_refine_ls_wR_factor_ref 0.1132
_reflns_number_gt 4527
_reflns_number_total 5816
_reflns_threshold_expression >2sigma(I)
_cod_data_source_file b914736e.txt
_cod_data_source_block p21csad
_cod_depositor_comments
;
The following automatic conversions were performed:
'_symmetry_cell_setting' value 'Monoclinic' changed to 'monoclinic'
according to '/home/saulius/struct/CIF-dictionaries/cif_core.dic'
dictionary named 'cif_core.dic' version 2.4.1 from
2010-06-29.

'_exptl_absorpt_correction_type' value 'Multi-scan' changed
to 'multi-scan' according to
'/home/saulius/struct/CIF-dictionaries/cif_core.dic' dictionary named
'cif_core.dic' version 2.4.1 from 2010-06-29.

Automatic conversion script
Id: cif_fix_enum 1527 2010-12-29 10:47:43Z saulius 
;
_cod_original_sg_symbol_H-M P2(1)/c
_cod_database_code 7104778
_contact_crystallographer_name 'Britt Vanchura'
_contact_crystallographer_email vanchura@msu.edu

loop_
_symmetry_equiv_pos_as_xyz
'x, y, z'
'-x, y+1/2, -z+1/2'
'-x, -y, -z'
'x, -y-1/2, z-1/2'

loop_
_atom_site_label
_atom_site_type_symbol
_atom_site_fract_x
_atom_site_fract_y
_atom_site_fract_z
_atom_site_U_iso_or_equiv
_atom_site_adp_type
_atom_site_occupancy
_atom_site_symmetry_multiplicity
_atom_site_calc_flag
_atom_site_refinement_flags
_atom_site_disorder_assembly
_atom_site_disorder_group
Ir1 Ir 0.244919(19) 0.01368(2) 0.140488(18) 0.02520(13) Uani 1 1 d . . .
P1 P 0.32113(15) 0.02636(19) 0.05384(14) 0.0389(6) Uani 1 1 d . A .
P2 P 0.22494(17) 0.19604(19) 0.12072(15) 0.0451(7) Uani 1 1 d . A .
B3 B 0.1655(6) -0.0052(7) 0.2048(5) 0.031(2) Uani 1 1 d . A .
O6 O 0.1735(4) -0.0037(6) 0.2800(4) 0.059(2) Uani 1 1 d . . .
O1 O 0.3551(5) -0.0913(6) 0.2738(4) 0.073(3) Uani 1 1 d . . .
O5 O 0.0875(4) -0.0208(7) 0.1692(4) 0.069(2) Uani 1 1 d . . .
O2 O 0.3441(4) 0.0817(5) 0.2892(4) 0.056(2) Uani 1 1 d . . .
B1 B 0.3199(6) 0.0011(8) 0.2417(6) 0.033(2) Uani 1 1 d . A .
C5 C 0.3902(6) 0.0462(8) 0.3611(6) 0.052(2) Uani 1 1 d U A .
C16 C 0.0918(8) 0.0313(11) 0.3597(7) 0.086(3) Uani 1 1 d U . .
H16A H 0.1328 0.0182 0.4038 0.128 Uiso 1 1 calc R A .
H16B H 0.0428 0.0153 0.3697 0.128 Uiso 1 1 calc R . .
H16C H 0.0927 0.1042 0.3457 0.128 Uiso 1 1 calc R . .
C17 C 0.1028(7) -0.0361(10) 0.2980(7) 0.066(2) Uani 1 1 d U A .
C1 C 0.3876(7) -0.1499(9) 0.3980(7) 0.074(3) Uani 1 1 d U . .
H1A H 0.3334 -0.1457 0.3965 0.111 Uiso 1 1 calc R A .
H1B H 0.4180 -0.1360 0.4480 0.111 Uiso 1 1 calc R . .
H1C H 0.3993 -0.2193 0.3832 0.111 Uiso 1 1 calc R . .
C2 C 0.4063(6) -0.0702(8) 0.3460(6) 0.050(2) Uani 1 1 d U A .
C14 C 0.0425(7) -0.0257(11) 0.2232(7) 0.073(2) Uani 1 1 d U A .
C18 C 0.1153(7) -0.1489(10) 0.3244(7) 0.082(3) Uani 1 1 d U . .
H18A H 0.1238 -0.1922 0.2846 0.123 Uiso 1 1 calc R A .
H18B H 0.0704 -0.1735 0.3389 0.123 Uiso 1 1 calc R . .
H18C H 0.1599 -0.1527 0.3664 0.123 Uiso 1 1 calc R . .
C4 C 0.3405(7) 0.0583(10) 0.4146(6) 0.069(3) Uani 1 1 d U . .
H4A H 0.3218 0.1295 0.4128 0.103 Uiso 1 1 calc R A .
H4B H 0.3705 0.0425 0.4644 0.103 Uiso 1 1 calc R . .
H4C H 0.2973 0.0107 0.4010 0.103 Uiso 1 1 calc R . .
C3 C 0.4874(7) -0.0907(10) 0.3373(8) 0.081(3) Uani 1 1 d U . .
H3A H 0.4887 -0.1580 0.3139 0.122 Uiso 1 1 calc R A .
H3B H 0.5236 -0.0907 0.3857 0.122 Uiso 1 1 calc R . .
H3C H 0.5012 -0.0363 0.3070 0.122 Uiso 1 1 calc R . .
C6 C 0.4608(7) 0.1162(10) 0.3835(7) 0.079(3) Uani 1 1 d U . .
H6A H 0.4892 0.1130 0.3459 0.119 Uiso 1 1 calc R A .
H6B H 0.4934 0.0926 0.4304 0.119 Uiso 1 1 calc R . .
H6C H 0.4449 0.1877 0.3884 0.119 Uiso 1 1 calc R . .
C13 C -0.0007(8) 0.0807(12) 0.2138(9) 0.107(4) Uani 1 1 d U . .
H13A H 0.0333 0.1346 0.2402 0.160 Uiso 1 1 calc R A .
H13B H -0.0453 0.0752 0.2337 0.160 Uiso 1 1 calc R . .
H13C H -0.0170 0.0985 0.1617 0.160 Uiso 1 1 calc R . .
C29 C 0.4280(6) 0.0159(8) 0.0849(6) 0.054(2) Uani 1 1 d U . .
H29 H 0.4488 0.0322 0.0420 0.065 Uiso 1 1 calc R A .
C20 C 0.2475(6) 0.3043(8) 0.1895(6) 0.049(2) Uani 1 1 d U . .
H20 H 0.2265 0.3698 0.1640 0.059 Uiso 1 1 calc R A .
C26 C 0.2973(6) -0.0645(10) -0.0278(6) 0.060(3) Uani 1 1 d U . .
H26 H 0.3133 -0.1350 -0.0079 0.072 Uiso 1 1 calc R A .
C21 C 0.3337(7) 0.3195(9) 0.2227(7) 0.071(3) Uani 1 1 d U A .
H21A H 0.3418 0.3717 0.2616 0.106 Uiso 1 1 calc R . .
H21B H 0.3575 0.3427 0.1844 0.106 Uiso 1 1 calc R . .
H21C H 0.3565 0.2539 0.2431 0.106 Uiso 1 1 calc R . .
C19 C 0.2067(6) 0.2839(8) 0.2526(6) 0.059(3) Uani 1 1 d U A .
H19A H 0.2238 0.2175 0.2762 0.088 Uiso 1 1 calc R . .
H19B H 0.1515 0.2820 0.2319 0.088 Uiso 1 1 calc R . .
H19C H 0.2195 0.3395 0.2890 0.088 Uiso 1 1 calc R . .
C27 C 0.3418(7) -0.0432(10) -0.0874(6) 0.066(3) Uani 1 1 d U A .
H27A H 0.3260 -0.0933 -0.1274 0.099 Uiso 1 1 calc R . .
H27B H 0.3965 -0.0501 -0.0654 0.099 Uiso 1 1 calc R . .
H27C H 0.3307 0.0270 -0.1068 0.099 Uiso 1 1 calc R . .
C28 C 0.4537(6) -0.0954(9) 0.1112(7) 0.063(3) Uani 1 1 d U A .
H28A H 0.5093 -0.0975 0.1286 0.094 Uiso 1 1 calc R . .
H28B H 0.4370 -0.1439 0.0703 0.094 Uiso 1 1 calc R . .
H28C H 0.4311 -0.1151 0.1511 0.094 Uiso 1 1 calc R . .
C30 C 0.4619(7) 0.0955(10) 0.1465(7) 0.072(3) Uani 1 1 d U A .
H30A H 0.4415 0.0822 0.1890 0.108 Uiso 1 1 calc R . .
H30B H 0.4481 0.1657 0.1284 0.108 Uiso 1 1 calc R . .
H30C H 0.5174 0.0887 0.1611 0.108 Uiso 1 1 calc R . .
C31 C 0.3033(9) 0.1561(8) 0.0082(8) 0.087(4) Uani 1 1 d U . .
H31A H 0.3509 0.1791 -0.0032 0.105 Uiso 1 1 calc R A .
H31B H 0.2647 0.1472 -0.0391 0.105 Uiso 1 1 calc R . .
C23 C 0.1207(8) 0.2174(9) 0.0762(8) 0.082(3) Uani 1 1 d U . .
H23 H 0.0942 0.2046 0.1157 0.098 Uiso 1 1 calc R A .
C25 C 0.2109(7) -0.0710(12) -0.0618(6) 0.082(3) Uani 1 1 d U A .
H25A H 0.1926 -0.0047 -0.0848 0.123 Uiso 1 1 calc R . .
H25B H 0.1851 -0.0865 -0.0234 0.123 Uiso 1 1 calc R . .
H25C H 0.2002 -0.1259 -0.0988 0.123 Uiso 1 1 calc R . .
C32 C 0.2767(9) 0.2410(9) 0.0501(8) 0.089(4) Uani 1 1 d U A .
H32A H 0.2424 0.2872 0.0147 0.107 Uiso 1 1 calc R . .
H32B H 0.3214 0.2825 0.0756 0.107 Uiso 1 1 calc R . .
C22 C 0.0913(9) 0.1334(11) 0.0187(8) 0.097(4) Uani 1 1 d U A .
H22A H 0.0356 0.1325 0.0059 0.146 Uiso 1 1 calc R . .
H22B H 0.1108 0.0659 0.0387 0.146 Uiso 1 1 calc R . .
H22C H 0.1089 0.1479 -0.0252 0.146 Uiso 1 1 calc R . .
C24 C 0.0957(8) 0.3265(10) 0.0470(8) 0.102(4) Uani 1 1 d U A .
H24A H 0.1183 0.3429 0.0065 0.153 Uiso 1 1 calc R . .
H24B H 0.1126 0.3771 0.0864 0.153 Uiso 1 1 calc R . .
H24C H 0.0401 0.3288 0.0295 0.153 Uiso 1 1 calc R . .
C15 C -0.0138(8) -0.1128(13) 0.2026(8) 0.108(4) Uani 1 1 d U . .
H15A H -0.0500 -0.0969 0.1558 0.163 Uiso 1 1 calc R A .
H15B H -0.0412 -0.1211 0.2407 0.163 Uiso 1 1 calc R . .
H15C H 0.0132 -0.1770 0.1979 0.163 Uiso 1 1 calc R . .
B2A B 0.2426(4) -0.1499(3) 0.1399(4) 0.030(2) Uani 0.714(5) 1 d PGD A 1
O3A O 0.2958(3) -0.2179(4) 0.1173(4) 0.035(2) Uani 0.714(5) 1 d PGD A 1
C8A C 0.2714(3) -0.3236(3) 0.1231(3) 0.061(2) Uani 0.714(5) 1 d PGDU A 1
C11A C 0.2032(3) -0.3209(4) 0.1494(3) 0.0633(17) Uani 0.714(5) 1 d PGDU A 1
O4A O 0.1854(3) -0.2136(4) 0.1597(4) 0.049(3) Uani 0.714(5) 1 d PGD A 1
C7A C 0.3431(4) -0.3536(6) 0.1927(5) 0.058(3) Uani 0.714(5) 1 d PGDU A 1
H7A1 H 0.3900 -0.3560 0.1763 0.088 Uiso 0.714(5) 1 calc PR A 1
H7A2 H 0.3340 -0.4215 0.2119 0.088 Uiso 0.714(5) 1 calc PR A 1
H7A3 H 0.3480 -0.3014 0.2312 0.088 Uiso 0.714(5) 1 calc PR A 1
C9A C 0.3046(5) -0.3994(5) 0.0801(5) 0.077(4) Uani 0.714(5) 1 d PGDU A 1
H9A1 H 0.2951 -0.3758 0.0292 0.115 Uiso 0.714(5) 1 calc PR A 1
H9A2 H 0.2810 -0.4672 0.0814 0.115 Uiso 0.714(5) 1 calc PR A 1
H9A3 H 0.3595 -0.4048 0.1016 0.115 Uiso 0.714(5) 1 calc PR A 1
C10A C 0.1964(5) -0.3954(6) 0.2154(5) 0.058(3) Uani 0.714(5) 1 d PGDU A 1
H10A H 0.1472 -0.3842 0.2265 0.088 Uiso 0.714(5) 1 calc PR A 1
H10B H 0.2374 -0.3797 0.2590 0.088 Uiso 0.714(5) 1 calc PR A 1
H10C H 0.2003 -0.4676 0.2012 0.088 Uiso 0.714(5) 1 calc PR A 1
C12A C 0.1280(3) -0.3316(7) 0.0785(5) 0.068(3) Uani 0.714(5) 1 d PGDU A 1
H12A H 0.0816 -0.3299 0.0958 0.101 Uiso 0.714(5) 1 calc PR A 1
H12B H 0.1305 -0.3972 0.0533 0.101 Uiso 0.714(5) 1 calc PR A 1
H12C H 0.1274 -0.2741 0.0446 0.101 Uiso 0.714(5) 1 calc PR A 1
B2B B 0.2523(10) -0.1481(8) 0.1425(10) 0.030(2) Uani 0.286(5) 1 d PGD A 2
O3B O 0.2372(9) -0.2075(10) 0.0752(8) 0.035(2) Uani 0.286(5) 1 d PGD A 2
C8B C 0.2200(8) -0.3127(9) 0.0921(7) 0.064(2) Uani 0.286(5) 1 d PGDU A 2
C11B C 0.2245(9) -0.3183(10) 0.1698(8) 0.0633(17) Uani 0.286(5) 1 d PGDU A 2
O4B O 0.2445(10) -0.2166(11) 0.2009(7) 0.049(3) Uani 0.286(5) 1 d PGD A 2
C7B C 0.2783(14) -0.3993(13) 0.0601(12) 0.058(5) Uani 0.286(5) 1 d PGDU A 2
H7B1 H 0.3251 -0.3641 0.0572 0.087 Uiso 0.286(5) 1 calc PR A 2
H7B2 H 0.2514 -0.4244 0.0114 0.087 Uiso 0.286(5) 1 calc PR A 2
H7B3 H 0.2910 -0.4580 0.0939 0.087 Uiso 0.286(5) 1 calc PR A 2
C9B C 0.1375(10) -0.3156(17) 0.0418(10) 0.061(5) Uani 0.286(5) 1 d PGU A 2
H9B1 H 0.1391 -0.3110 -0.0096 0.092 Uiso 0.286(5) 1 calc PR A 2
H9B2 H 0.1085 -0.2571 0.0536 0.092 Uiso 0.286(5) 1 calc PR A 2
H9B3 H 0.1130 -0.3805 0.0497 0.092 Uiso 0.286(5) 1 calc PR A 2
C12B C 0.1655(13) -0.3906(15) 0.1858(12) 0.059(4) Uani 0.286(5) 1 d PGU A 2
H12D H 0.1705 -0.3924 0.2387 0.089 Uiso 0.286(5) 1 calc PR A 2
H12E H 0.1732 -0.4603 0.1685 0.089 Uiso 0.286(5) 1 calc PR A 2
H12F H 0.1146 -0.3661 0.1605 0.089 Uiso 0.286(5) 1 calc PR A 2
C10B C 0.3233(11) -0.3649(15) 0.2128(11) 0.058(3) Uani 0.286(5) 1 d PGDU A 2
H10D H 0.3305 -0.3711 0.2659 0.088 Uiso 0.286(5) 1 calc PR A 2
H10E H 0.3601 -0.3155 0.2027 0.088 Uiso 0.286(5) 1 calc PR A 2
H10F H 0.3309 -0.4326 0.1925 0.088 Uiso 0.286(5) 1 calc PR A 2

loop_
_atom_site_aniso_label
_atom_site_aniso_U_11
_atom_site_aniso_U_22
_atom_site_aniso_U_33
_atom_site_aniso_U_23
_atom_site_aniso_U_13
_atom_site_aniso_U_12
Ir1 0.0255(2) 0.0263(2) 0.0250(2) 0.00161(16) 0.00880(14) 0.00188(16)
P1 0.0440(15) 0.0391(14) 0.0407(14) 0.0060(11) 0.0236(12) 0.0031(12)
P2 0.067(2) 0.0278(13) 0.0494(18) 0.0070(12) 0.0307(15) 0.0047(12)
B3 0.039(6) 0.028(6) 0.032(6) 0.002(4) 0.019(5) 0.005(5)
O6 0.041(4) 0.106(6) 0.037(4) -0.001(4) 0.020(3) -0.013(4)
O1 0.098(7) 0.067(5) 0.036(4) -0.017(4) -0.016(4) 0.043(5)
O5 0.026(4) 0.128(7) 0.056(5) 0.019(5) 0.015(3) -0.004(4)
O2 0.072(5) 0.039(4) 0.041(4) 0.000(3) -0.013(4) -0.004(3)
B1 0.028(6) 0.031(6) 0.044(6) -0.001(5) 0.017(5) 0.002(5)
C5 0.052(5) 0.058(4) 0.044(4) 0.000(4) 0.007(4) 0.002(4)
C16 0.092(8) 0.098(8) 0.081(7) -0.020(6) 0.048(6) -0.003(7)
C17 0.060(5) 0.088(5) 0.067(5) -0.002(5) 0.047(4) -0.003(4)
C1 0.090(7) 0.068(7) 0.066(7) -0.005(6) 0.021(6) -0.010(6)
C2 0.047(4) 0.058(4) 0.043(4) 0.000(4) 0.006(4) 0.007(4)
C14 0.059(5) 0.102(6) 0.073(5) 0.002(5) 0.043(4) 0.000(4)
C18 0.077(7) 0.086(7) 0.086(8) 0.002(6) 0.027(6) -0.006(6)
C4 0.079(7) 0.069(6) 0.065(7) 0.005(6) 0.029(6) 0.011(6)
C3 0.057(7) 0.087(7) 0.092(8) 0.001(6) 0.004(6) 0.015(6)
C6 0.075(7) 0.083(7) 0.070(7) -0.015(6) 0.000(6) -0.021(6)
C13 0.084(8) 0.135(9) 0.108(8) 0.005(8) 0.038(7) 0.042(7)
C29 0.043(5) 0.069(6) 0.059(6) -0.012(5) 0.029(5) -0.015(5)
C20 0.052(5) 0.036(5) 0.061(6) -0.001(4) 0.017(5) 0.003(4)
C26 0.052(6) 0.094(7) 0.039(5) -0.003(5) 0.022(5) 0.001(5)
C21 0.066(7) 0.051(6) 0.089(8) -0.001(6) 0.010(6) -0.005(5)
C19 0.060(6) 0.055(6) 0.065(7) -0.016(5) 0.020(5) 0.005(5)
C27 0.068(7) 0.097(7) 0.043(6) 0.000(6) 0.031(5) 0.003(6)
C28 0.042(6) 0.075(7) 0.072(7) -0.004(6) 0.017(6) 0.001(5)
C30 0.058(7) 0.085(7) 0.078(7) -0.027(6) 0.028(6) -0.030(6)
C31 0.149(10) 0.046(6) 0.101(8) 0.025(5) 0.094(8) 0.015(6)
C23 0.090(7) 0.057(6) 0.082(7) 0.006(5) -0.008(6) 0.009(6)
C25 0.069(7) 0.128(9) 0.046(6) -0.010(6) 0.010(6) -0.005(7)
C32 0.156(10) 0.045(6) 0.100(8) 0.022(5) 0.093(8) 0.011(6)
C22 0.109(9) 0.084(8) 0.080(8) 0.001(7) -0.010(7) 0.000(7)
C24 0.097(9) 0.070(7) 0.115(9) 0.021(7) -0.016(8) 0.008(7)
C15 0.092(8) 0.151(10) 0.079(8) 0.011(8) 0.015(7) -0.035(7)
B2A 0.030(6) 0.029(5) 0.031(6) 0.002(5) 0.008(5) -0.002(5)
O3A 0.039(5) 0.022(4) 0.051(6) -0.002(4) 0.028(4) 0.001(4)
C8A 0.085(4) 0.032(3) 0.080(4) -0.008(4) 0.048(4) -0.002(4)
C11A 0.088(4) 0.035(3) 0.081(4) -0.006(3) 0.045(3) -0.006(3)
O4A 0.057(7) 0.024(4) 0.087(8) 0.000(5) 0.057(6) 0.005(5)
C7A 0.083(6) 0.033(5) 0.078(6) 0.009(5) 0.054(6) 0.016(5)
C9A 0.107(8) 0.044(6) 0.092(8) -0.016(6) 0.047(7) -0.008(6)
C10A 0.082(6) 0.033(5) 0.074(6) 0.001(5) 0.045(5) -0.007(5)
C12A 0.087(7) 0.043(6) 0.080(7) -0.007(6) 0.033(6) -0.013(6)
B2B 0.030(6) 0.029(5) 0.031(6) 0.002(5) 0.008(5) -0.002(5)
O3B 0.039(5) 0.022(4) 0.051(6) -0.002(4) 0.028(4) 0.001(4)
C8B 0.088(5) 0.036(4) 0.081(5) -0.007(4) 0.043(4) -0.005(4)
C11B 0.088(4) 0.035(3) 0.081(4) -0.006(3) 0.045(3) -0.006(3)
O4B 0.057(7) 0.024(4) 0.087(8) 0.000(5) 0.057(6) 0.005(5)
C7B 0.088(9) 0.028(7) 0.075(8) -0.018(7) 0.053(8) -0.008(8)
C9B 0.078(8) 0.041(8) 0.077(9) -0.012(8) 0.042(8) -0.010(8)
C12B 0.084(7) 0.031(6) 0.076(7) -0.002(6) 0.046(7) -0.008(6)
C10B 0.083(6) 0.033(5) 0.078(6) 0.009(5) 0.054(6) 0.016(5)

loop_
_atom_type_symbol
_atom_type_description
_atom_type_scat_dispersion_real
_atom_type_scat_dispersion_imag
_atom_type_scat_source
C C 0.0033 0.0016 'International Tables Vol C Tables 4.2.6.8 and 6.1.1.4'
H H 0.0000 0.0000 'International Tables Vol C Tables 4.2.6.8 and 6.1.1.4'
B B 0.0013 0.0007 'International Tables Vol C Tables 4.2.6.8 and 6.1.1.4'
O O 0.0106 0.0060 'International Tables Vol C Tables 4.2.6.8 and 6.1.1.4'
P P 0.1023 0.0942 'International Tables Vol C Tables 4.2.6.8 and 6.1.1.4'
Ir Ir -1.4442 7.9887 'International Tables Vol C Tables 4.2.6.8 and 6.1.1.4'

loop_
_geom_angle_atom_site_label_1
_geom_angle_atom_site_label_2
_geom_angle_atom_site_label_3
_geom_angle
_geom_angle_site_symmetry_1
_geom_angle_site_symmetry_3
_geom_angle_publ_flag
B1 Ir1 B2B 83.1(6) . . ?
B1 Ir1 B2A 86.2(3) . . ?
B2B Ir1 B2A 4.7(5) . . ?
B1 Ir1 B3 81.2(4) . . ?
B2B Ir1 B3 85.7(5) . . ?
B2A Ir1 B3 82.7(3) . . ?
B1 Ir1 P2 105.1(3) . . ?
B2B Ir1 P2 171.8(5) . . ?
B2A Ir1 P2 168.3(2) . . ?
B3 Ir1 P2 95.9(3) . . ?
B1 Ir1 P1 106.1(3) . . ?
B2B Ir1 P1 92.0(5) . . ?
B2A Ir1 P1 94.50(19) . . ?
B3 Ir1 P1 172.1(3) . . ?
P2 Ir1 P1 85.30(9) . . ?
C31 P1 C29 104.5(6) . . ?
C31 P1 C26 101.8(6) . . ?
C29 P1 C26 102.3(5) . . ?
C31 P1 Ir1 108.1(4) . . ?
C29 P1 Ir1 120.7(4) . . ?
C26 P1 Ir1 117.2(3) . . ?
C20 P2 C23 102.4(5) . . ?
C20 P2 C32 101.3(5) . . ?
C23 P2 C32 105.3(7) . . ?
C20 P2 Ir1 128.8(4) . . ?
C23 P2 Ir1 107.9(4) . . ?
C32 P2 Ir1 109.0(4) . . ?
O6 B3 O5 108.4(8) . . ?
O6 B3 Ir1 132.3(7) . . ?
O5 B3 Ir1 119.2(7) . . ?
B3 O6 C17 111.2(8) . . ?
B1 O1 C2 110.5(8) . . ?
B3 O5 C14 110.2(8) . . ?
B1 O2 C5 112.2(8) . . ?
O2 B1 O1 109.0(8) . . ?
O2 B1 Ir1 125.1(7) . . ?
O1 B1 Ir1 125.9(7) . . ?
O2 C5 C4 106.4(9) . . ?
O2 C5 C6 108.0(9) . . ?
C4 C5 C6 110.6(10) . . ?
O2 C5 C2 102.6(8) . . ?
C4 C5 C2 112.8(9) . . ?
C6 C5 C2 115.6(10) . . ?
C17 C16 H16A 109.5 . . ?
C17 C16 H16B 109.5 . . ?
H16A C16 H16B 109.5 . . ?
C17 C16 H16C 109.5 . . ?
H16A C16 H16C 109.5 . . ?
H16B C16 H16C 109.5 . . ?
O6 C17 C16 108.0(10) . . ?
O6 C17 C18 106.1(10) . . ?
C16 C17 C18 109.6(11) . . ?
O6 C17 C14 102.8(8) . . ?
C16 C17 C14 116.7(11) . . ?
C18 C17 C14 112.8(11) . . ?
C2 C1 H1A 109.5 . . ?
C2 C1 H1B 109.5 . . ?
H1A C1 H1B 109.5 . . ?
C2 C1 H1C 109.5 . . ?
H1A C1 H1C 109.5 . . ?
H1B C1 H1C 109.5 . . ?
O1 C2 C1 106.3(9) . . ?
O1 C2 C3 105.5(9) . . ?
C1 C2 C3 109.2(10) . . ?
O1 C2 C5 104.1(8) . . ?
C1 C2 C5 116.6(9) . . ?
C3 C2 C5 114.1(9) . . ?
O5 C14 C15 108.6(11) . . ?
O5 C14 C17 104.2(9) . . ?
C15 C14 C17 116.4(12) . . ?
O5 C14 C13 103.7(10) . . ?
C15 C14 C13 109.8(12) . . ?
C17 C14 C13 113.2(11) . . ?
C17 C18 H18A 109.5 . . ?
C17 C18 H18B 109.5 . . ?
H18A C18 H18B 109.5 . . ?
C17 C18 H18C 109.5 . . ?
H18A C18 H18C 109.5 . . ?
H18B C18 H18C 109.5 . . ?
C5 C4 H4A 109.5 . . ?
C5 C4 H4B 109.5 . . ?
H4A C4 H4B 109.5 . . ?
C5 C4 H4C 109.5 . . ?
H4A C4 H4C 109.5 . . ?
H4B C4 H4C 109.5 . . ?
C2 C3 H3A 109.5 . . ?
C2 C3 H3B 109.5 . . ?
H3A C3 H3B 109.5 . . ?
C2 C3 H3C 109.5 . . ?
H3A C3 H3C 109.5 . . ?
H3B C3 H3C 109.5 . . ?
C5 C6 H6A 109.5 . . ?
C5 C6 H6B 109.5 . . ?
H6A C6 H6B 109.5 . . ?
C5 C6 H6C 109.5 . . ?
H6A C6 H6C 109.5 . . ?
H6B C6 H6C 109.5 . . ?
C14 C13 H13A 109.5 . . ?
C14 C13 H13B 109.5 . . ?
H13A C13 H13B 109.5 . . ?
C14 C13 H13C 109.5 . . ?
H13A C13 H13C 109.5 . . ?
H13B C13 H13C 109.5 . . ?
C28 C29 C30 110.2(10) . . ?
C28 C29 P1 111.6(7) . . ?
C30 C29 P1 111.4(8) . . ?
C28 C29 H29 107.8 . . ?
C30 C29 H29 107.8 . . ?
P1 C29 H29 107.8 . . ?
C21 C20 C19 109.8(9) . . ?
C21 C20 P2 113.2(7) . . ?
C19 C20 P2 109.6(7) . . ?
C21 C20 H20 108.0 . . ?
C19 C20 H20 108.0 . . ?
P2 C20 H20 108.0 . . ?
C25 C26 C27 111.7(9) . . ?
C25 C26 P1 111.7(8) . . ?
C27 C26 P1 114.9(8) . . ?
C25 C26 H26 106.0 . . ?
C27 C26 H26 106.0 . . ?
P1 C26 H26 106.0 . . ?
C20 C21 H21A 109.5 . . ?
C20 C21 H21B 109.5 . . ?
H21A C21 H21B 109.5 . . ?
C20 C21 H21C 109.5 . . ?
H21A C21 H21C 109.5 . . ?
H21B C21 H21C 109.5 . . ?
C20 C19 H19A 109.5 . . ?
C20 C19 H19B 109.5 . . ?
H19A C19 H19B 109.5 . . ?
C20 C19 H19C 109.5 . . ?
H19A C19 H19C 109.5 . . ?
H19B C19 H19C 109.5 . . ?
C26 C27 H27A 109.5 . . ?
C26 C27 H27B 109.5 . . ?
H27A C27 H27B 109.5 . . ?
C26 C27 H27C 109.5 . . ?
H27A C27 H27C 109.5 . . ?
H27B C27 H27C 109.5 . . ?
C29 C28 H28A 109.5 . . ?
C29 C28 H28B 109.5 . . ?
H28A C28 H28B 109.5 . . ?
C29 C28 H28C 109.5 . . ?
H28A C28 H28C 109.5 . . ?
H28B C28 H28C 109.5 . . ?
C29 C30 H30A 109.5 . . ?
C29 C30 H30B 109.5 . . ?
H30A C30 H30B 109.5 . . ?
C29 C30 H30C 109.5 . . ?
H30A C30 H30C 109.5 . . ?
H30B C30 H30C 109.5 . . ?
C32 C31 P1 116.9(8) . . ?
C32 C31 H31A 108.1 . . ?
P1 C31 H31A 108.1 . . ?
C32 C31 H31B 108.1 . . ?
P1 C31 H31B 108.1 . . ?
H31A C31 H31B 107.3 . . ?
C22 C23 C24 112.3(11) . . ?
C22 C23 P2 109.9(10) . . ?
C24 C23 P2 117.7(10) . . ?
C22 C23 H23 105.3 . . ?
C24 C23 H23 105.3 . . ?
P2 C23 H23 105.3 . . ?
C26 C25 H25A 109.5 . . ?
C26 C25 H25B 109.5 . . ?
H25A C25 H25B 109.5 . . ?
C26 C25 H25C 109.5 . . ?
H25A C25 H25C 109.5 . . ?
H25B C25 H25C 109.5 . . ?
C31 C32 P2 115.3(8) . . ?
C31 C32 H32A 108.5 . . ?
P2 C32 H32A 108.5 . . ?
C31 C32 H32B 108.5 . . ?
P2 C32 H32B 108.5 . . ?
H32A C32 H32B 107.5 . . ?
C23 C22 H22A 109.5 . . ?
C23 C22 H22B 109.5 . . ?
H22A C22 H22B 109.5 . . ?
C23 C22 H22C 109.5 . . ?
H22A C22 H22C 109.5 . . ?
H22B C22 H22C 109.5 . . ?
C23 C24 H24A 109.5 . . ?
C23 C24 H24B 109.5 . . ?
H24A C24 H24B 109.5 . . ?
C23 C24 H24C 109.5 . . ?
H24A C24 H24C 109.5 . . ?
H24B C24 H24C 109.5 . . ?
C14 C15 H15A 109.5 . . ?
C14 C15 H15B 109.5 . . ?
H15A C15 H15B 109.5 . . ?
C14 C15 H15C 109.5 . . ?
H15A C15 H15C 109.5 . . ?
H15B C15 H15C 109.5 . . ?
O4A B2A O3A 108.0 . . ?
O4A B2A Ir1 125.5(3) . . ?
O3A B2A Ir1 126.5(3) . . ?
B2A O3A C8A 108.0 . . ?
C11A C8A O3A 108.0 . . ?
C11A C8A C9A 134.5 . . ?
O3A C8A C9A 113.8 . . ?
C11A C8A C7A 107.8 . . ?
O3A C8A C7A 95.1 . . ?
C9A C8A C7A 86.0 . . ?
C8A C11A O4A 108.0 . . ?
C8A C11A C10A 119.6 . . ?
O4A C11A C10A 113.9 . . ?
C8A C11A C12A 109.0 . . ?
O4A C11A C12A 91.3 . . ?
C10A C11A C12A 111.4 . . ?
B2A O4A C11A 108.0 . . ?
C8A C7A H7A1 109.5 . . ?
C8A C7A H7A2 109.5 . . ?
H7A1 C7A H7A2 109.5 . . ?
C8A C7A H7A3 109.5 . . ?
H7A1 C7A H7A3 109.5 . . ?
H7A2 C7A H7A3 109.5 . . ?
C8A C9A H9A1 109.5 . . ?
C8A C9A H9A2 109.5 . . ?
H9A1 C9A H9A2 109.5 . . ?
C8A C9A H9A3 109.5 . . ?
H9A1 C9A H9A3 109.5 . . ?
H9A2 C9A H9A3 109.5 . . ?
C11A C10A H10A 109.5 . . ?
C11A C10A H10B 109.5 . . ?
H10A C10A H10B 109.5 . . ?
C11A C10A H10C 109.5 . . ?
H10A C10A H10C 109.5 . . ?
H10B C10A H10C 109.5 . . ?
C11A C12A H12A 109.5 . . ?
C11A C12A H12B 109.5 . . ?
H12A C12A H12B 109.5 . . ?
C11A C12A H12C 109.5 . . ?
H12A C12A H12C 109.5 . . ?
H12B C12A H12C 109.5 . . ?
O3B B2B O4B 108.0 . . ?
O3B B2B Ir1 121.1(9) . . ?
O4B B2B Ir1 127.3(9) . . ?
C8B O3B B2B 108.0 . . ?
O3B C8B C11B 108.0 . . ?
O3B C8B C9B 96.7 . . ?
C11B C8B C9B 114.3 . . ?
O3B C8B C7B 110.0 . . ?
C11B C8B C7B 115.7 . . ?
C9B C8B C7B 110.4 . . ?
O4B C11B C8B 108.0 . . ?
O4B C11B C12B 126.7 . . ?
C8B C11B C12B 112.0 . . ?
O4B C11B C10B 90.1 . . ?
C8B C11B C10B 104.8 . . ?
C12B C11B C10B 111.5 . . ?
B2B O4B C11B 108.0 . . ?
C8B C7B H7B1 109.5 . . ?
C8B C7B H7B2 109.5 . . ?
H7B1 C7B H7B2 109.5 . . ?
C8B C7B H7B3 109.5 . . ?
H7B1 C7B H7B3 109.5 . . ?
H7B2 C7B H7B3 109.5 . . ?
C8B C9B H9B1 109.5 . . ?
C8B C9B H9B2 109.5 . . ?
H9B1 C9B H9B2 109.5 . . ?
C8B C9B H9B3 109.5 . . ?
H9B1 C9B H9B3 109.5 . . ?
H9B2 C9B H9B3 109.5 . . ?
C11B C12B H12D 109.5 . . ?
C11B C12B H12E 109.5 . . ?
H12D C12B H12E 109.5 . . ?
C11B C12B H12F 109.5 . . ?
H12D C12B H12F 109.5 . . ?
H12E C12B H12F 109.5 . . ?
C11B C10B H10D 109.5 . . ?
C11B C10B H10E 109.5 . . ?
H10D C10B H10E 109.5 . . ?
C11B C10B H10F 109.5 . . ?
H10D C10B H10F 109.5 . . ?
H10E C10B H10F 109.5 . . ?

loop_
_geom_bond_atom_site_label_1
_geom_bond_atom_site_label_2
_geom_bond_distance
_geom_bond_site_symmetry_2
_geom_bond_publ_flag
Ir1 B1 2.009(11) . ?
Ir1 B2B 2.053(11) . ?
Ir1 B2A 2.073(4) . ?
Ir1 B3 2.082(9) . ?
Ir1 P2 2.352(2) . ?
Ir1 P1 2.356(2) . ?
P1 C31 1.837(11) . ?
P1 C29 1.848(10) . ?
P1 C26 1.860(11) . ?
P2 C20 1.843(10) . ?
P2 C23 1.850(13) . ?
P2 C32 1.869(11) . ?
B3 O6 1.361(12) . ?
B3 O5 1.392(12) . ?
O6 C17 1.443(12) . ?
O1 B1 1.389(12) . ?
O1 C2 1.436(12) . ?
O5 C14 1.434(13) . ?
O2 B1 1.344(12) . ?
O2 C5 1.444(12) . ?
C5 C4 1.495(14) . ?
C5 C6 1.508(15) . ?
C5 C2 1.542(15) . ?
C16 C17 1.478(16) . ?
C16 H16A 0.9600 . ?
C16 H16B 0.9600 . ?
C16 H16C 0.9600 . ?
C17 C18 1.507(16) . ?
C17 C14 1.525(17) . ?
C1 C2 1.490(15) . ?
C1 H1A 0.9600 . ?
C1 H1B 0.9600 . ?
C1 H1C 0.9600 . ?
C2 C3 1.516(15) . ?
C14 C15 1.473(17) . ?
C14 C13 1.540(18) . ?
C18 H18A 0.9600 . ?
C18 H18B 0.9600 . ?
C18 H18C 0.9600 . ?
C4 H4A 0.9600 . ?
C4 H4B 0.9600 . ?
C4 H4C 0.9600 . ?
C3 H3A 0.9600 . ?
C3 H3B 0.9600 . ?
C3 H3C 0.9600 . ?
C6 H6A 0.9600 . ?
C6 H6B 0.9600 . ?
C6 H6C 0.9600 . ?
C13 H13A 0.9600 . ?
C13 H13B 0.9600 . ?
C13 H13C 0.9600 . ?
C29 C28 1.524(15) . ?
C29 C30 1.526(14) . ?
C29 H29 0.9800 . ?
C20 C21 1.515(14) . ?
C20 C19 1.547(14) . ?
C20 H20 0.9800 . ?
C26 C25 1.508(15) . ?
C26 C27 1.538(13) . ?
C26 H26 0.9800 . ?
C21 H21A 0.9600 . ?
C21 H21B 0.9600 . ?
C21 H21C 0.9600 . ?
C19 H19A 0.9600 . ?
C19 H19B 0.9600 . ?
C19 H19C 0.9600 . ?
C27 H27A 0.9600 . ?
C27 H27B 0.9600 . ?
C27 H27C 0.9600 . ?
C28 H28A 0.9600 . ?
C28 H28B 0.9600 . ?
C28 H28C 0.9600 . ?
C30 H30A 0.9600 . ?
C30 H30B 0.9600 . ?
C30 H30C 0.9600 . ?
C31 C32 1.474(15) . ?
C31 H31A 0.9700 . ?
C31 H31B 0.9700 . ?
C23 C22 1.501(17) . ?
C23 C24 1.508(16) . ?
C23 H23 0.9800 . ?
C25 H25A 0.9600 . ?
C25 H25B 0.9600 . ?
C25 H25C 0.9600 . ?
C32 H32A 0.9700 . ?
C32 H32B 0.9700 . ?
C22 H22A 0.9600 . ?
C22 H22B 0.9600 . ?
C22 H22C 0.9600 . ?
C24 H24A 0.9600 . ?
C24 H24B 0.9600 . ?
C24 H24C 0.9600 . ?
C15 H15A 0.9600 . ?
C15 H15B 0.9600 . ?
C15 H15C 0.9600 . ?
B2A O4A 1.4200 . ?
B2A O3A 1.4200 . ?
O3A C8A 1.4200 . ?
C8A C11A 1.4200 . ?
C8A C9A 1.4644 . ?
C8A C7A 1.6096 . ?
C11A O4A 1.4200 . ?
C11A C10A 1.5728 . ?
C11A C12A 1.6224 . ?
C7A H7A1 0.9600 . ?
C7A H7A2 0.9600 . ?
C7A H7A3 0.9600 . ?
C9A H9A1 0.9600 . ?
C9A H9A2 0.9600 . ?
C9A H9A3 0.9600 . ?
C10A H10A 0.9600 . ?
C10A H10B 0.9600 . ?
C10A H10C 0.9600 . ?
C12A H12A 0.9600 . ?
C12A H12B 0.9600 . ?
C12A H12C 0.9600 . ?
B2B O3B 1.4200 . ?
B2B O4B 1.4200 . ?
O3B C8B 1.4200 . ?
C8B C11B 1.4200 . ?
C8B C9B 1.5262 . ?
C8B C7B 1.7160 . ?
C11B O4B 1.4200 . ?
C11B C12B 1.4808 . ?
C11B C10B 1.8340 . ?
C7B H7B1 0.9600 . ?
C7B H7B2 0.9600 . ?
C7B H7B3 0.9600 . ?
C9B H9B1 0.9600 . ?
C9B H9B2 0.9600 . ?
C9B H9B3 0.9600 . ?
C12B H12D 0.9600 . ?
C12B H12E 0.9600 . ?
C12B H12F 0.9600 . ?
C10B H10D 0.9600 . ?
C10B H10E 0.9600 . ?
C10B H10F 0.9600 . ?

loop_
_geom_torsion_atom_site_label_1
_geom_torsion_atom_site_label_2
_geom_torsion_atom_site_label_3
_geom_torsion_atom_site_label_4
_geom_torsion
_geom_torsion_site_symmetry_1
_geom_torsion_site_symmetry_2
_geom_torsion_site_symmetry_3
_geom_torsion_site_symmetry_4
_geom_torsion_publ_flag
B1 Ir1 P1 C31 -116.6(6) . . . . ?
B2B Ir1 P1 C31 160.1(7) . . . . ?
B2A Ir1 P1 C31 156.1(6) . . . . ?
B3 Ir1 P1 C31 87(2) . . . . ?
P2 Ir1 P1 C31 -12.2(5) . . . . ?
B1 Ir1 P1 C29 3.5(5) . . . . ?
B2B Ir1 P1 C29 -79.9(6) . . . . ?
B2A Ir1 P1 C29 -83.8(4) . . . . ?
B3 Ir1 P1 C29 -153(2) . . . . ?
P2 Ir1 P1 C29 107.9(4) . . . . ?
B1 Ir1 P1 C26 129.2(5) . . . . ?
B2B Ir1 P1 C26 45.9(7) . . . . ?
B2A Ir1 P1 C26 41.9(5) . . . . ?
B3 Ir1 P1 C26 -27(2) . . . . ?
P2 Ir1 P1 C26 -126.4(4) . . . . ?
B1 Ir1 P2 C20 -16.2(5) . . . . ?
B2B Ir1 P2 C20 167(3) . . . . ?
B2A Ir1 P2 C20 148.9(10) . . . . ?
B3 Ir1 P2 C20 66.2(5) . . . . ?
P1 Ir1 P2 C20 -121.6(5) . . . . ?
B1 Ir1 P2 C23 -139.6(6) . . . . ?
B2B Ir1 P2 C23 44(3) . . . . ?
B2A Ir1 P2 C23 25.5(11) . . . . ?
B3 Ir1 P2 C23 -57.2(6) . . . . ?
P1 Ir1 P2 C23 115.0(5) . . . . ?
B1 Ir1 P2 C32 106.5(6) . . . . ?
B2B Ir1 P2 C32 -70(3) . . . . ?
B2A Ir1 P2 C32 -88.3(11) . . . . ?
B3 Ir1 P2 C32 -171.0(6) . . . . ?
P1 Ir1 P2 C32 1.1(5) . . . . ?
B1 Ir1 B3 O6 10.7(9) . . . . ?
B2B Ir1 B3 O6 94.4(10) . . . . ?
B2A Ir1 B3 O6 98.0(9) . . . . ?
P2 Ir1 B3 O6 -93.7(9) . . . . ?
P1 Ir1 B3 O6 167.6(13) . . . . ?
B1 Ir1 B3 O5 -170.7(8) . . . . ?
B2B Ir1 B3 O5 -87.1(9) . . . . ?
B2A Ir1 B3 O5 -83.5(8) . . . . ?
P2 Ir1 B3 O5 84.9(7) . . . . ?
P1 Ir1 B3 O5 -14(3) . . . . ?
O5 B3 O6 C17 9.8(11) . . . . ?
Ir1 B3 O6 C17 -171.5(8) . . . . ?
O6 B3 O5 C14 2.2(12) . . . . ?
Ir1 B3 O5 C14 -176.6(8) . . . . ?
C5 O2 B1 O1 -7.3(12) . . . . ?
C5 O2 B1 Ir1 172.7(7) . . . . ?
C2 O1 B1 O2 -1.1(12) . . . . ?
C2 O1 B1 Ir1 178.9(7) . . . . ?
B2B Ir1 B1 O2 -173.4(10) . . . . ?
B2A Ir1 B1 O2 -169.9(8) . . . . ?
B3 Ir1 B1 O2 -86.7(9) . . . . ?
P2 Ir1 B1 O2 7.2(9) . . . . ?
P1 Ir1 B1 O2 96.6(8) . . . . ?
B2B Ir1 B1 O1 6.6(9) . . . . ?
B2A Ir1 B1 O1 10.1(8) . . . . ?
B3 Ir1 B1 O1 93.3(9) . . . . ?
P2 Ir1 B1 O1 -172.8(8) . . . . ?
P1 Ir1 B1 O1 -83.4(9) . . . . ?
B1 O2 C5 C4 -106.9(10) . . . . ?
B1 O2 C5 C6 134.3(10) . . . . ?
B1 O2 C5 C2 11.8(11) . . . . ?
B3 O6 C17 C16 -140.6(10) . . . . ?
B3 O6 C17 C18 101.9(11) . . . . ?
B3 O6 C17 C14 -16.7(12) . . . . ?
B1 O1 C2 C1 131.7(10) . . . . ?
B1 O1 C2 C3 -112.4(10) . . . . ?
B1 O1 C2 C5 8.1(11) . . . . ?
O2 C5 C2 O1 -11.5(10) . . . . ?
C4 C5 C2 O1 102.6(10) . . . . ?
C6 C5 C2 O1 -128.7(10) . . . . ?
O2 C5 C2 C1 -128.1(10) . . . . ?
C4 C5 C2 C1 -14.0(14) . . . . ?
C6 C5 C2 C1 114.7(12) . . . . ?
O2 C5 C2 C3 103.0(10) . . . . ?
C4 C5 C2 C3 -142.9(10) . . . . ?
C6 C5 C2 C3 -14.2(14) . . . . ?
B3 O5 C14 C15 -136.9(11) . . . . ?
B3 O5 C14 C17 -12.3(13) . . . . ?
B3 O5 C14 C13 106.4(11) . . . . ?
O6 C17 C14 O5 16.9(12) . . . . ?
C16 C17 C14 O5 134.8(11) . . . . ?
C18 C17 C14 O5 -97.0(11) . . . . ?
O6 C17 C14 C15 136.4(11) . . . . ?
C16 C17 C14 C15 -105.7(15) . . . . ?
C18 C17 C14 C15 22.5(15) . . . . ?
O6 C17 C14 C13 -95.0(11) . . . . ?
C16 C17 C14 C13 22.9(15) . . . . ?
C18 C17 C14 C13 151.1(11) . . . . ?
C31 P1 C29 C28 -169.3(8) . . . . ?
C26 P1 C29 C28 -63.5(9) . . . . ?
Ir1 P1 C29 C28 68.9(8) . . . . ?
C31 P1 C29 C30 67.1(9) . . . . ?
C26 P1 C29 C30 172.9(8) . . . . ?
Ir1 P1 C29 C30 -54.7(9) . . . . ?
C23 P2 C20 C21 -167.7(8) . . . . ?
C32 P2 C20 C21 -59.1(9) . . . . ?
Ir1 P2 C20 C21 66.8(9) . . . . ?
C23 P2 C20 C19 69.4(9) . . . . ?
C32 P2 C20 C19 178.0(8) . . . . ?
Ir1 P2 C20 C19 -56.1(9) . . . . ?
C31 P1 C26 C25 -73.6(10) . . . . ?
C29 P1 C26 C25 178.5(9) . . . . ?
Ir1 P1 C26 C25 44.1(10) . . . . ?
C31 P1 C26 C27 54.9(10) . . . . ?
C29 P1 C26 C27 -53.0(10) . . . . ?
Ir1 P1 C26 C27 172.6(7) . . . . ?
C29 P1 C31 C32 -104.7(12) . . . . ?
C26 P1 C31 C32 149.2(12) . . . . ?
Ir1 P1 C31 C32 25.1(14) . . . . ?
C20 P2 C23 C22 -178.7(10) . . . . ?
C32 P2 C23 C22 75.8(11) . . . . ?
Ir1 P2 C23 C22 -40.5(11) . . . . ?
C20 P2 C23 C24 51.2(13) . . . . ?
C32 P2 C23 C24 -54.3(13) . . . . ?
Ir1 P2 C23 C24 -170.7(10) . . . . ?
P1 C31 C32 P2 -25.5(17) . . . . ?
C20 P2 C32 C31 151.6(12) . . . . ?
C23 P2 C32 C31 -102.0(12) . . . . ?
Ir1 P2 C32 C31 13.6(14) . . . . ?
B1 Ir1 B2A O4A 97.4(4) . . . . ?
B2B Ir1 B2A O4A 145(7) . . . . ?
B3 Ir1 B2A O4A 15.8(4) . . . . ?
P2 Ir1 B2A O4A -68.3(11) . . . . ?
P1 Ir1 B2A O4A -156.8(3) . . . . ?
B1 Ir1 B2A O3A -85.1(5) . . . . ?
B2B Ir1 B2A O3A -37(7) . . . . ?
B3 Ir1 B2A O3A -166.6(5) . . . . ?
P2 Ir1 B2A O3A 109.3(9) . . . . ?
P1 Ir1 B2A O3A 20.8(4) . . . . ?
O4A B2A O3A C8A 0.0 . . . . ?
Ir1 B2A O3A C8A -177.9(5) . . . . ?
B2A O3A C8A C11A 0.0 . . . . ?
B2A O3A C8A C9A 161.5 . . . . ?
B2A O3A C8A C7A -110.6 . . . . ?
O3A C8A C11A O4A 0.0 . . . . ?
C9A C8A C11A O4A -156.0 . . . . ?
C7A C8A C11A O4A 101.7 . . . . ?
O3A C8A C11A C10A -132.4 . . . . ?
C9A C8A C11A C10A 71.6 . . . . ?
C7A C8A C11A C10A -30.8 . . . . ?
O3A C8A C11A C12A 97.8 . . . . ?
C9A C8A C11A C12A -58.2 . . . . ?
C7A C8A C11A C12A -160.5 . . . . ?
O3A B2A O4A C11A 0.0 . . . . ?
Ir1 B2A O4A C11A 178.0(5) . . . . ?
C8A C11A O4A B2A 0.0 . . . . ?
C10A C11A O4A B2A 135.4 . . . . ?
C12A C11A O4A B2A -110.4 . . . . ?
B1 Ir1 B2B O3B -154.7(9) . . . . ?
B2A Ir1 B2B O3B 74(7) . . . . ?
B3 Ir1 B2B O3B 123.7(8) . . . . ?
P2 Ir1 B2B O3B 22(4) . . . . ?
P1 Ir1 B2B O3B -48.8(8) . . . . ?
B1 Ir1 B2B O4B 49.5(9) . . . . ?
B2A Ir1 B2B O4B -82(7) . . . . ?
B3 Ir1 B2B O4B -32.1(9) . . . . ?
P2 Ir1 B2B O4B -134(3) . . . . ?
P1 Ir1 B2B O4B 155.5(8) . . . . ?
O4B B2B O3B C8B 0.0 . . . . ?
Ir1 B2B O3B C8B -159.9(11) . . . . ?
B2B O3B C8B C11B 0.0 . . . . ?
B2B O3B C8B C9B 118.3 . . . . ?
B2B O3B C8B C7B -127.1 . . . . ?
O3B C8B C11B O4B 0.0 . . . . ?
C9B C8B C11B O4B -106.4 . . . . ?
C7B C8B C11B O4B 123.7 . . . . ?
O3B C8B C11B C12B 143.9 . . . . ?
C9B C8B C11B C12B 37.5 . . . . ?
C7B C8B C11B C12B -92.4 . . . . ?
O3B C8B C11B C10B -95.1 . . . . ?
C9B C8B C11B C10B 158.5 . . . . ?
C7B C8B C11B C10B 28.6 . . . . ?
O3B B2B O4B C11B 0.0 . . . . ?
Ir1 B2B O4B C11B 158.3(12) . . . . ?
C8B C11B O4B B2B 0.0 . . . . ?
C12B C11B O4B B2B -137.1 . . . . ?
C10B C11B O4B B2B 105.7 . . . . ?
